data_4131227
loop_
_publ_author_name
'DeGayner, Jordan A.'
'Jeon, Ie-Rang'
'Sun, Lei'
'Dinc\(a, Mircea'
'Harris, T. David'

_publ_section_title
;
 2D Conductive Iron-Quinoid Magnets Ordering up to T<sub>c</sub> = 105 K
 via Heterogenous Redox Chemistry.
;
_journal_issue 11
_journal_name_full 'Journal of the American Chemical Society'
_journal_page_first 4175
_journal_page_last 4184
_journal_paper_doi 10.1021/jacs.7b00705
_journal_volume 139
_journal_year 2017
_chemical_formula_moiety '0.5(C18 Cl6 Fe2 O12), 3(C0.67 H2.67 N0.33)'
_chemical_formula_sum 'C11 H8 Cl3 Fe N O6'
_chemical_formula_weight 412.38
_chemical_name_systematic (Cp2Co)(Me2NH2)[Fe2(CA)3]
_space_group_crystal_system trigonal
_space_group_IT_number 162
_space_group_name_Hall '-P 3 2'
_space_group_name_H-M_alt 'P -3 1 m'
_atom_sites_solution_hydrogens geom
_atom_sites_solution_primary dual
_audit_creation_date 2017-01-20
_audit_creation_method
;
Olex2 1.2
(compiled 2017.01.04 svn.r3372 for OlexSys, GUI svn.r5292)
;
_cell_angle_alpha 90
_cell_angle_beta 90
_cell_angle_gamma 120
_cell_formula_units_Z 2
_cell_length_a 13.5835(11)
_cell_length_b 13.5835(11)
_cell_length_c 8.6796(13)
_cell_measurement_reflns_used 994
_cell_measurement_temperature 100
_cell_measurement_theta_max 44.74
_cell_measurement_theta_min 3.76
_cell_volume 1386.9(3)
_computing_cell_refinement 'SAINT V8.34A (Bruker, 2013)'
_computing_data_collection 'APEX2 V2014.11-0 (Bruker, 2014)'
_computing_data_reduction 'Bruker SAINT'
_computing_molecular_graphics 'Olex2 (Dolomanov et al., 2009)'
_computing_publication_material 'Olex2 (Dolomanov et al., 2009)'
_computing_structure_refinement 'XL (Sheldrick, 2008)'
_computing_structure_solution 'XT (Sheldrick, 2015)'
_diffrn_ambient_temperature 99.99
_diffrn_detector_area_resol_mean 8
_diffrn_measured_fraction_theta_full 0.774
_diffrn_measured_fraction_theta_max 0.969
_diffrn_measurement_device_type 'Bruker Kappa APEX CCD area detector'
_diffrn_measurement_method '\w and \f scans'
_diffrn_radiation_monochromator 'MX optics'
_diffrn_radiation_type CuK\a
_diffrn_radiation_wavelength 1.54178
_diffrn_reflns_av_R_equivalents 0.0799
_diffrn_reflns_av_unetI/netI 0.0469
_diffrn_reflns_Laue_measured_fraction_full 0.774
_diffrn_reflns_Laue_measured_fraction_max 0.969
_diffrn_reflns_limit_h_max 13
_diffrn_reflns_limit_h_min -15
_diffrn_reflns_limit_k_max 15
_diffrn_reflns_limit_k_min -13
_diffrn_reflns_limit_l_max 9
_diffrn_reflns_limit_l_min -9
_diffrn_reflns_number 4588
_diffrn_reflns_point_group_measured_fraction_full 0.774
_diffrn_reflns_point_group_measured_fraction_max 0.969
_diffrn_reflns_theta_full 67.679
_diffrn_reflns_theta_max 58.977
_diffrn_reflns_theta_min 5.096
_diffrn_source microsource
_exptl_absorpt_coefficient_mu 7.169
_exptl_absorpt_correction_T_max 0.7516
_exptl_absorpt_correction_T_min 0.4707
_exptl_absorpt_correction_type multi-scan
_exptl_absorpt_process_details
'SADABS-2012/1 (Bruker,2012) was used for absorption correction. wR2(int) was 0.1063 before and 0.0531 after correction. The Ratio of minimum to maximum transmission is 0.6263. The \l/2 correction factor is 0.0015.'
_exptl_crystal_colour black
_exptl_crystal_colour_primary black
_exptl_crystal_density_diffrn 0.987
_exptl_crystal_description hexagonal
_exptl_crystal_F_000 412
_exptl_crystal_size_max 0.191
_exptl_crystal_size_mid 0.088
_exptl_crystal_size_min 0.041
_refine_diff_density_max 0.953
_refine_diff_density_min -0.413
_refine_diff_density_rms 0.157
_refine_ls_extinction_method none
_refine_ls_goodness_of_fit_ref 1.105
_refine_ls_hydrogen_treatment constr
_refine_ls_matrix_type full
_refine_ls_number_parameters 48
_refine_ls_number_reflns 711
_refine_ls_number_restraints 13
_refine_ls_restrained_S_all 1.097
_refine_ls_R_factor_all 0.1602
_refine_ls_R_factor_gt 0.1222
_refine_ls_shift/su_max 0.000
_refine_ls_shift/su_mean 0.000
_refine_ls_structure_factor_coef Fsqd
_refine_ls_weighting_details 'w=1/[\s^2^(Fo^2^)+(0.2000P)^2^] where P=(Fo^2^+2Fc^2^)/3'
_refine_ls_weighting_scheme calc
_refine_ls_wR_factor_gt 0.2762
_refine_ls_wR_factor_ref 0.3189
_reflns_Friedel_coverage 0.000
_reflns_number_gt 399
_reflns_number_total 711
_reflns_threshold_expression 'I > 2\s(I)'
_cod_data_source_file ja7b00705_si_002.cif
_cod_data_source_block jd_p-31m
_cod_database_code 4131227
_shelxl_version_number 2014-3
_shelx_space_group_comment
;
The symmetry employed for this shelxl refinement is uniquely defined
by the following loop, which should always be used as a source of
symmetry information in preference to the above space-group names.
They are only intended as comments.
;
_olex2_refinement_description
;
1. Fixed Uiso
 At 1.2 times of:
  All N(H,H) groups
 At 1.5 times of:
  All C(H,H,H) groups
2. Restrained distances
 C3_$1-C3
 2.47 with sigma of 0.04
3. Uiso/Uaniso restraints and constraints
Uanis(C3) \\sim Ueq, Uanis(N1) \\sim Ueq: with sigma of 0.1 and sigma for
terminal atoms of 0.2
4. Others
 Fixed Sof: N1(0.16667) H1A(0.16667) H1B(0.16667) C3(0.33333) H3A(0.33333)
 H3B(0.33333) H3C(0.33333)
5.a Secondary CH2 refined with riding coordinates:
 N1(H1A,H1B)
5.b Me refined with riding coordinates:
 C3(H3A,H3B,H3C)
;
_olex2_submission_original_sample_id Cmpd2
_olex2_submission_special_instructions 'No special instructions were received'

loop_
_space_group_symop_operation_xyz
'x, y, z'
'-y, x-y, z'
'-x+y, -x, z'
'-y, -x, -z'
'-x+y, y, -z'
'x, x-y, -z'
'-x, -y, -z'
'y, -x+y, -z'
'x-y, x, -z'
'y, x, z'
'x-y, -y, z'
'-x, -x+y, z'

loop_
_atom_site_label
_atom_site_type_symbol
_atom_site_fract_x
_atom_site_fract_y
_atom_site_fract_z
_atom_site_U_iso_or_equiv
_atom_site_adp_type
_atom_site_occupancy
_atom_site_site_symmetry_order
_atom_site_calc_flag
_atom_site_refinement_flags_posn
_atom_site_refinement_flags_adp
_atom_site_refinement_flags_occupancy
Fe1 Fe 0.3333 0.6667 1.0000 0.0917(14) Uani 1 6 d S T P
Cl1 Cl 0.0000 0.3925(3) 0.6815(5) 0.1228(17) Uani 1 2 d S T P
O1 O 0.2016(5) 0.5575(5) 0.8654(7) 0.097(2) Uani 1 1 d . . .
C2 C 0.0000 0.4529(8) 0.8549(15) 0.090(3) Uani 1 2 d S T P
C1 C 0.1035(7) 0.5283(6) 0.9262(10) 0.085(2) Uani 1 1 d . . .
N1 N 0.0000 0.796(2) 0.727(4) 0.091(9) Uani 0.3333 2 d S TU P
H1A H 0.0000 0.8389 0.8070 0.110 Uiso 0.3333 2 calc RS T P
H1B H 0.0000 0.8275 0.6344 0.110 Uiso 0.3333 2 calc RS T P
C3 C 0.1029(16) 0.750(3) 0.742(6) 0.18(2) Uani 0.3333 1 d D U .
H3A H 0.1797 0.8157 0.7380 0.270 Uiso 0.3333 1 calc R . .
H3B H 0.0925 0.7099 0.8407 0.270 Uiso 0.3333 1 calc R . .
H3C H 0.0925 0.6978 0.6573 0.270 Uiso 0.3333 1 calc R . .

loop_
_atom_site_aniso_label
_atom_site_aniso_U_11
_atom_site_aniso_U_22
_atom_site_aniso_U_33
_atom_site_aniso_U_23
_atom_site_aniso_U_13
_atom_site_aniso_U_12
Fe1 0.0698(15) 0.0698(15) 0.136(3) 0.000 0.000 0.0349(8)
Cl1 0.111(3) 0.116(2) 0.140(3) -0.027(2) 0.000 0.0554(14)
O1 0.076(4) 0.088(4) 0.128(5) -0.014(3) -0.001(3) 0.042(3)
C2 0.096(9) 0.069(5) 0.116(8) 0.002(5) 0.000 0.048(4)
C1 0.063(5) 0.062(5) 0.130(6) -0.006(4) 0.003(4) 0.030(4)
N1 0.029(11) 0.083(15) 0.14(2) 0.025(15) 0.000 0.015(6)
C3 0.12(3) 0.09(2) 0.26(5) 0.07(3) -0.05(3) -0.005(19)

loop_
_atom_type_symbol
_atom_type_description
_atom_type_scat_dispersion_real
_atom_type_scat_dispersion_imag
_atom_type_scat_source
C C 0.0181 0.0091 'International Tables Vol C Tables 4.2.6.8 and 6.1.1.4'
H H 0.0000 0.0000 'International Tables Vol C Tables 4.2.6.8 and 6.1.1.4'
Cl Cl 0.3639 0.7018 'International Tables Vol C Tables 4.2.6.8 and 6.1.1.4'
Fe Fe -1.1336 3.1974 'International Tables Vol C Tables 4.2.6.8 and 6.1.1.4'
N N 0.0311 0.0180 'International Tables Vol C Tables 4.2.6.8 and 6.1.1.4'
O O 0.0492 0.0322 'International Tables Vol C Tables 4.2.6.8 and 6.1.1.4'

loop_
_geom_angle_atom_site_label_1
_geom_angle_atom_site_label_2
_geom_angle_atom_site_label_3
_geom_angle
_geom_angle_site_symmetry_1
_geom_angle_site_symmetry_3
O1 Fe1 O1 101.4(4) 6_567 3_565
O1 Fe1 O1 165.0(3) 3_565 5_557
O1 Fe1 O1 90.1(3) 3_565 2_665
O1 Fe1 O1 90.1(3) 3_565 .
O1 Fe1 O1 80.3(3) 3_565 4_667
O1 Fe1 O1 165.0(3) 6_567 2_665
O1 Fe1 O1 90.1(3) 6_567 4_667
O1 Fe1 O1 90.1(3) . 2_665
O1 Fe1 O1 80.3(3) 2_665 5_557
O1 Fe1 O1 165.0(3) 4_667 .
O1 Fe1 O1 101.4(4) 4_667 2_665
O1 Fe1 O1 101.4(4) . 5_557
O1 Fe1 O1 90.1(3) 6_567 5_557
O1 Fe1 O1 80.3(3) 6_567 .
O1 Fe1 O1 90.1(3) 4_667 5_557
C1 O1 Fe1 112.7(5) . .
C1 C2 Cl1 119.8(6) 12 .
C1 C2 Cl1 119.8(6) . .
C1 C2 C1 120.4(12) . 12
O1 C1 C2 123.0(8) . .
O1 C1 C1 117.2(5) . 6_567
C2 C1 C1 119.8(6) . 6_567
H1A N1 H1B 111.7 . .
C3 N1 H1A 114.6 . .
C3 N1 H1A 114.6 12 .
C3 N1 H1B 114.6 12 .
C3 N1 H1B 114.6 . .
C3 N1 C3 84(2) 12 .
N1 C3 H3A 109.5 . .
N1 C3 H3B 109.5 . .
N1 C3 H3C 109.5 . .
H3A C3 H3B 109.5 . .
H3A C3 H3C 109.5 . .
H3B C3 H3C 109.5 . .

loop_
_geom_bond_atom_site_label_1
_geom_bond_atom_site_label_2
_geom_bond_distance
_geom_bond_site_symmetry_2
Fe1 O1 2.028(6) 6_567
Fe1 O1 2.028(6) 4_667
Fe1 O1 2.028(6) 5_557
Fe1 O1 2.028(6) 2_665
Fe1 O1 2.028(6) 3_565
Fe1 O1 2.028(6) .
Cl1 C2 1.714(14) .
O1 C1 1.298(9) .
C2 C1 1.403(11) 12
C2 C1 1.403(11) .
C1 C1 1.431(16) 6_567
N1 H1A 0.9100 .
N1 H1B 0.9100 .
N1 C3 1.80(4) 12
N1 C3 1.80(4) .
C3 H3A 0.9800 .
C3 H3B 0.9800 .
C3 H3C 0.9800 .

loop_
_smtbx_masks_void_nr
_smtbx_masks_void_average_x
_smtbx_masks_void_average_y
_smtbx_masks_void_average_z
_smtbx_masks_void_volume
_smtbx_masks_void_count_electrons
1 0.000 0.000 -0.084 173.0 28.1
2 0.333 0.667 0.500 75.5 27.1
3 0.667 0.333 0.500 75.5 25.4
